data_4003383
loop_
_publ_author_name
'Xiong, Lin'
'Chen, Jie'
'Lu, Jing'
'Pan, Chun-Ya'
'Wu, Li-Ming'

_publ_section_title
;
 Monofluorophosphates: A New Source of Deep-Ultraviolet Nonlinear Optical
 Materials
;
_journal_issue 21
_journal_name_full 'Chemistry of Materials'
_journal_page_first 7823
_journal_paper_doi 10.1021/acs.chemmater.8b03310
_journal_volume 30
_journal_year 2018
_chemical_formula_sum 'F H6 N Na O4 P'
_chemical_formula_weight 157.02
_space_group_crystal_system monoclinic
_space_group_IT_number 7
_space_group_name_Hall 'P -2yac'
_space_group_name_H-M_alt 'P 1 n 1'
_atom_sites_solution_hydrogens difmap
_audit_creation_method SHELXL-2016/6
_cell_angle_alpha 90
_cell_angle_beta 90.797(3)
_cell_angle_gamma 90
_cell_formula_units_Z 2
_cell_length_a 4.9431(4)
_cell_length_b 9.0200(7)
_cell_length_c 6.0536(5)
_cell_measurement_reflns_used 2593
_cell_measurement_temperature 273(2)
_cell_measurement_theta_max 27.49
_cell_measurement_theta_min 4.00
_cell_volume 269.88(4)
_computing_structure_refinement 'SHELXL-2016/6 (Sheldrick, 2016)'
_diffrn_ambient_temperature 273(2)
_diffrn_measured_fraction_theta_full 0.990
_diffrn_measured_fraction_theta_max 0.992
_diffrn_measurement_device_type 'BRUKER D8 QUEST PHOTON II'
_diffrn_radiation_type MoK\a
_diffrn_radiation_wavelength 0.71073
_diffrn_reflns_av_R_equivalents 0.0234
_diffrn_reflns_av_unetI/netI 0.0242
_diffrn_reflns_Laue_measured_fraction_full 0.990
_diffrn_reflns_Laue_measured_fraction_max 0.992
_diffrn_reflns_limit_h_max 6
_diffrn_reflns_limit_h_min -6
_diffrn_reflns_limit_k_max 11
_diffrn_reflns_limit_k_min -11
_diffrn_reflns_limit_l_max 7
_diffrn_reflns_limit_l_min -7
_diffrn_reflns_number 4027
_diffrn_reflns_point_group_measured_fraction_full 0.990
_diffrn_reflns_point_group_measured_fraction_max 0.986
_diffrn_reflns_theta_full 25.242
_diffrn_reflns_theta_max 27.481
_diffrn_reflns_theta_min 4.054
_exptl_absorpt_coefficient_mu 0.542
_exptl_crystal_colour colorless
_exptl_crystal_density_diffrn 1.932
_exptl_crystal_description plate
_exptl_crystal_F_000 160
_refine_diff_density_max 0.335
_refine_diff_density_min -0.431
_refine_diff_density_rms 0.136
_refine_ls_abs_structure_details
;
 Flack x determined using 578 quotients [(I+)-(I-)]/[(I+)+(I-)]
 (Parsons, Flack and Wagner, Acta Cryst. B69 (2013) 249-259).
;
_refine_ls_abs_structure_Flack 0.03(4)
_refine_ls_extinction_coef 0.17(3)
_refine_ls_extinction_expression Fc^*^=kFc[1+0.001xFc^2^\l^3^/sin(2\q)]^-1/4^
_refine_ls_extinction_method 'SHELXL-2016/6 (Sheldrick 2016)'
_refine_ls_goodness_of_fit_ref 1.294
_refine_ls_hydrogen_treatment refall
_refine_ls_matrix_type full
_refine_ls_number_parameters 98
_refine_ls_number_reflns 1228
_refine_ls_number_restraints 2
_refine_ls_restrained_S_all 1.293
_refine_ls_R_factor_all 0.0229
_refine_ls_R_factor_gt 0.0222
_refine_ls_shift/su_max 0.000
_refine_ls_shift/su_mean 0.000
_refine_ls_structure_factor_coef Fsqd
_refine_ls_weighting_details 'w=1/[\s^2^(Fo^2^)+(0.0298P)^2^] where P=(Fo^2^+2Fc^2^)/3'
_refine_ls_weighting_scheme calc
_refine_ls_wR_factor_gt 0.0571
_refine_ls_wR_factor_ref 0.0574
_reflns_Friedel_coverage 0.971
_reflns_Friedel_fraction_full 0.990
_reflns_Friedel_fraction_max 0.981
_reflns_number_gt 1207
_reflns_number_total 1228
_reflns_threshold_expression 'I > 2\s(I)'
_cod_data_source_file cm8b03310_si_004.cif
_cod_data_source_block a
_cod_original_sg_symbol_H-M 'P n'
_cod_database_code 4003383
_shelx_shelxl_version_number 2016/6
_shelx_space_group_comment
;
The symmetry employed for this shelxl refinement is uniquely defined
by the following loop, which should always be used as a source of
symmetry information in preference to the above space-group names.
They are only intended as comments.
;

loop_
_space_group_symop_operation_xyz
'x, y, z'
'x+1/2, -y, z+1/2'

loop_
_atom_site_label
_atom_site_type_symbol
_atom_site_fract_x
_atom_site_fract_y
_atom_site_fract_z
_atom_site_U_iso_or_equiv
_atom_site_adp_type
_atom_site_occupancy
_atom_site_site_symmetry_order
_atom_site_calc_flag
P1 P 0.20926(10) 0.28129(7) 0.32885(9) 0.0144(2) Uani 1 1 d
Na1 Na 0.5967(2) 0.54127(14) 0.32147(19) 0.0220(3) Uani 1 1 d
N1 N 0.2034(7) 0.0466(3) -0.1717(6) 0.0261(5) Uani 1 1 d
O2 O 0.3137(4) 0.3269(3) 0.1071(3) 0.0268(5) Uani 1 1 d
O3 O 0.1998(5) 0.1157(2) 0.3657(4) 0.0260(5) Uani 1 1 d
O11 O 0.2464(5) 0.7225(3) 0.3115(5) 0.0317(6) Uani 1 1 d
F1 F -0.1030(3) 0.3266(2) 0.3216(3) 0.0290(4) Uani 1 1 d
O1 O 0.3257(4) 0.3670(2) 0.5196(3) 0.0237(5) Uani 1 1 d
H11 H 0.228(11) 0.117(7) -0.073(9) 0.061(16) Uiso 1 1 d
H13 H 0.364(10) -0.014(4) -0.147(6) 0.038(12) Uiso 1 1 d
H14 H 0.206(10) 0.080(5) -0.311(9) 0.040(11) Uiso 1 1 d
H21 H 0.145(14) 0.701(6) 0.199(12) 0.068(17) Uiso 1 1 d
H22 H 0.149(12) 0.704(5) 0.415(9) 0.043(14) Uiso 1 1 d
H12 H 0.070(13) -0.009(5) -0.129(8) 0.056(16) Uiso 1 1 d

loop_
_atom_site_aniso_label
_atom_site_aniso_U_11
_atom_site_aniso_U_22
_atom_site_aniso_U_33
_atom_site_aniso_U_23
_atom_site_aniso_U_13
_atom_site_aniso_U_12
P1 0.0133(3) 0.0161(3) 0.0138(3) 0.0004(3) 0.0008(2) 0.0003(2)
Na1 0.0230(5) 0.0223(6) 0.0207(6) 0.0009(5) 0.0015(4) -0.0027(5)
N1 0.0249(11) 0.0270(12) 0.0265(13) -0.0014(17) 0.0018(10) 0.0048(14)
O2 0.0239(10) 0.0391(13) 0.0174(11) 0.0075(9) 0.0029(8) 0.0039(9)
O3 0.0265(9) 0.0155(9) 0.0360(14) 0.0004(8) 0.0019(9) -0.0010(8)
O11 0.0236(15) 0.0421(14) 0.0295(14) -0.0005(12) 0.0007(12) 0.0003(10)
F1 0.0158(7) 0.0361(10) 0.0352(11) 0.0028(9) 0.0010(7) 0.0070(7)
O1 0.0250(10) 0.0260(11) 0.0200(10) -0.0059(8) -0.0002(8) -0.0034(8)

loop_
_atom_type_symbol
_atom_type_description
_atom_type_scat_dispersion_real
_atom_type_scat_dispersion_imag
_atom_type_scat_source
N N 0.0061 0.0033 'International Tables Vol C Tables 4.2.6.8 and 6.1.1.4'
H H 0.0000 0.0000 'International Tables Vol C Tables 4.2.6.8 and 6.1.1.4'
O O 0.0106 0.0060 'International Tables Vol C Tables 4.2.6.8 and 6.1.1.4'
F F 0.0171 0.0103 'International Tables Vol C Tables 4.2.6.8 and 6.1.1.4'
Na Na 0.0362 0.0249 'International Tables Vol C Tables 4.2.6.8 and 6.1.1.4'
P P 0.1023 0.0942 'International Tables Vol C Tables 4.2.6.8 and 6.1.1.4'

loop_
_geom_angle_atom_site_label_1
_geom_angle_atom_site_label_2
_geom_angle_atom_site_label_3
_geom_angle
_geom_angle_site_symmetry_1
_geom_angle_site_symmetry_3
O1 P1 O2 114.48(13) . .
O1 P1 O3 114.15(12) . .
O2 P1 O3 114.45(13) . .
O1 P1 F1 104.47(11) . .
O2 P1 F1 104.44(12) . .
O3 P1 F1 103.01(11) . .
O1 P1 Na1 51.34(8) . .
O2 P1 Na1 63.24(10) . .
O3 P1 Na1 142.04(9) . .
F1 P1 Na1 114.38(8) . .
O1 P1 Na1 32.41(8) . 2_465
O2 P1 Na1 135.22(10) . 2_465
O3 P1 Na1 109.07(9) . 2_465
F1 P1 Na1 74.73(7) . 2_465
Na1 P1 Na1 76.24(2) . 2_465
O1 Na1 O2 100.21(9) 2_564 2_565
O1 Na1 O11 95.62(10) 2_564 .
O2 Na1 O11 89.73(11) 2_565 .
O1 Na1 O1 155.73(9) 2_564 .
O2 Na1 O1 102.51(9) 2_565 .
O11 Na1 O1 92.95(9) . .
O1 Na1 F1 88.84(8) 2_564 1_655
O2 Na1 F1 97.49(9) 2_565 1_655
O11 Na1 F1 170.73(9) . 1_655
O1 Na1 F1 79.86(8) . 1_655
O1 Na1 O2 97.58(8) 2_564 .
O2 Na1 O2 160.61(9) 2_565 .
O11 Na1 O2 96.17(9) . .
O1 Na1 O2 58.86(7) . .
F1 Na1 O2 75.14(7) 1_655 .
O1 Na1 P1 127.18(7) 2_564 .
O2 Na1 P1 131.64(7) 2_565 .
O11 Na1 P1 94.14(7) . .
O1 Na1 P1 29.21(5) . .
F1 Na1 P1 76.72(6) 1_655 .
O2 Na1 P1 29.69(5) . .
O1 Na1 P1 20.29(5) 2_564 2_564
O2 Na1 P1 109.00(7) 2_565 2_564
O11 Na1 P1 77.57(8) . 2_564
O1 Na1 P1 146.90(6) . 2_564
F1 Na1 P1 105.31(6) 1_655 2_564
O2 Na1 P1 90.32(6) . 2_564
P1 Na1 P1 118.91(4) . 2_564
O1 Na1 Na1 111.37(6) 2_564 2_565
O2 Na1 Na1 41.95(6) 2_565 2_565
O11 Na1 Na1 126.55(9) . 2_565
O1 Na1 Na1 80.87(6) . 2_565
F1 Na1 Na1 58.41(6) 1_655 2_565
O2 Na1 Na1 123.10(7) . 2_565
P1 Na1 Na1 103.40(5) . 2_565
P1 Na1 Na1 130.19(3) 2_564 2_565
O1 Na1 Na1 76.71(6) 2_564 2_464
O2 Na1 Na1 159.18(9) 2_565 2_464
O11 Na1 Na1 70.32(9) . 2_464
O1 Na1 Na1 84.94(6) . 2_464
F1 Na1 Na1 102.99(7) 1_655 2_464
O2 Na1 Na1 35.40(5) . 2_464
P1 Na1 Na1 58.43(3) . 2_464
P1 Na1 Na1 61.98(3) 2_564 2_464
Na1 Na1 Na1 158.28(7) 2_565 2_464
O1 Na1 Na1 167.58(7) 2_564 2_465
O2 Na1 Na1 79.50(6) 2_565 2_465
O11 Na1 Na1 71.97(8) . 2_465
O1 Na1 Na1 31.22(5) . 2_465
F1 Na1 Na1 103.54(7) 1_655 2_465
O2 Na1 Na1 84.79(6) . 2_465
P1 Na1 Na1 56.48(3) . 2_465
P1 Na1 Na1 148.39(4) 2_564 2_465
Na1 Na1 Na1 76.823(12) 2_565 2_465
Na1 Na1 Na1 99.086(17) 2_464 2_465
O1 Na1 Na1 32.46(5) 2_564 2_564
O2 Na1 Na1 111.77(6) 2_565 2_564
O11 Na1 Na1 124.38(9) . 2_564
O1 Na1 Na1 127.69(8) . 2_564
F1 Na1 Na1 58.05(6) 1_655 2_564
O2 Na1 Na1 79.93(6) . 2_564
P1 Na1 Na1 105.33(5) . 2_564
P1 Na1 Na1 47.28(2) 2_564 2_564
Na1 Na1 Na1 99.086(17) 2_565 2_564
Na1 Na1 Na1 76.822(12) 2_464 2_564
Na1 Na1 Na1 158.57(7) 2_465 2_564
P1 O2 Na1 129.66(13) . 2_464
P1 O2 Na1 87.07(10) . .
Na1 O2 Na1 102.65(9) 2_464 .
P1 F1 Na1 142.28(12) . 1_455
P1 O1 Na1 127.30(11) . 2_465
P1 O1 Na1 99.45(11) . .
Na1 O1 Na1 116.32(9) 2_465 .

loop_
_geom_bond_atom_site_label_1
_geom_bond_atom_site_label_2
_geom_bond_distance
_geom_bond_site_symmetry_2
P1 O1 1.498(2) .
P1 O2 1.502(2) .
P1 O3 1.511(2) .
P1 F1 1.5966(17) .
P1 Na1 3.0284(14) .
P1 Na1 3.4366(13) 2_465
Na1 O1 2.316(2) 2_564
Na1 O2 2.346(2) 2_565
Na1 O11 2.382(3) .
Na1 O1 2.397(2) .
Na1 F1 2.440(2) 1_655
Na1 O2 2.708(3) .
Na1 Na1 3.9517(5) 2_565
Na1 Na1 3.9517(5) 2_464
Na1 Na1 4.0040(5) 2_465
Na1 Na1 4.0041(5) 2_564
